data_1561353
loop_
_publ_author_name
'Moussa, C.'
'El Sayah, Z.'
'Chajewski, G.'
'Berche, A.'
'Dorcet, V.'
'Pikul, A.P.'
'Pasturel, M.'
'Joanny, L.'
'Stepnik, B.'
'Tougait, O.'

_publ_section_title
;
 Investigation of the phase relations in the U-Al-Ge ternary system:
 Influence of the Al/Ge substitution on the properties of the intermediate
 phases
;
_journal_name_full 'Journal of Solid State Chemistry'
_journal_page_first 168
_journal_page_last 178
_journal_paper_doi 10.1016/j.jssc.2016.08.008
_journal_volume 243
_journal_year 2016
_chemical_formula_sum 'Al2 Ge3 U3'
_chemical_formula_weight 985.82
_space_group_crystal_system tetragonal
_space_group_IT_number 108
_space_group_name_Hall 'I 4 -2c'
_space_group_name_H-M_alt 'I 4 c m'
_atom_sites_solution_hydrogens .
_audit_creation_method SHELXL-2014
_cell_angle_alpha 90
_cell_angle_beta 90
_cell_angle_gamma 90
_cell_formula_units_Z 4
_cell_length_a 7.724
_cell_length_b 7.724
_cell_length_c 11.056
_cell_measurement_temperature 293(2)
_cell_volume 659.603
_computing_structure_refinement 'SHELXL-2014 (Sheldrick, 2014)'
_diffrn_ambient_temperature 293(2)
_diffrn_measured_fraction_theta_full 1.000
_diffrn_measured_fraction_theta_max 0.998
_diffrn_radiation_type MoK\a
_diffrn_radiation_wavelength 0.71073
_diffrn_reflns_av_R_equivalents 0.0966
_diffrn_reflns_av_unetI/netI 0.0605
_diffrn_reflns_Laue_measured_fraction_full 1.000
_diffrn_reflns_Laue_measured_fraction_max 0.998
_diffrn_reflns_limit_h_max 14
_diffrn_reflns_limit_h_min -14
_diffrn_reflns_limit_k_max 14
_diffrn_reflns_limit_k_min -14
_diffrn_reflns_limit_l_max 20
_diffrn_reflns_limit_l_min 0
_diffrn_reflns_number 4348
_diffrn_reflns_point_group_measured_fraction_full 0.532
_diffrn_reflns_point_group_measured_fraction_max 0.519
_diffrn_reflns_theta_full 25.242
_diffrn_reflns_theta_max 42.068
_diffrn_reflns_theta_min 3.686
_exptl_absorpt_coefficient_mu 87.033
_exptl_crystal_density_diffrn 9.929
_exptl_crystal_F_000 1592
_refine_diff_density_max 4.602
_refine_diff_density_min -3.978
_refine_diff_density_rms 0.648
_refine_ls_abs_structure_details
;
No quotients, so Flack parameter determined by classical intensity fit
;
_refine_ls_abs_structure_Flack -0.03(5)
_refine_ls_extinction_coef 0.00045(5)
_refine_ls_extinction_expression Fc^*^=kFc[1+0.001xFc^2^\l^3^/sin(2\q)]^-1/4^
_refine_ls_extinction_method SHELXL
_refine_ls_goodness_of_fit_ref 0.984
_refine_ls_hydrogen_treatment undef
_refine_ls_matrix_type full
_refine_ls_number_parameters 29
_refine_ls_number_reflns 654
_refine_ls_number_restraints 1
_refine_ls_restrained_S_all 0.983
_refine_ls_R_factor_all 0.0544
_refine_ls_R_factor_gt 0.0308
_refine_ls_shift/su_max 0.242
_refine_ls_shift/su_mean 0.057
_refine_ls_structure_factor_coef Fsqd
_refine_ls_weighting_details 'w=1/[\s^2^(Fo^2^)+(0.0132P)^2^] where P=(Fo^2^+2Fc^2^)/3'
_refine_ls_weighting_scheme calc
_refine_ls_wR_factor_gt 0.0451
_refine_ls_wR_factor_ref 0.0489
_reflns_Friedel_coverage 0.000
_reflns_Friedel_fraction_full 0.000
_reflns_Friedel_fraction_max 0.000
_reflns_number_gt 495
_reflns_number_total 654
_reflns_threshold_expression 'I > 2\s(I)'
_cod_data_source_file U3Al05Ge45_I4cm.cif
_cod_data_source_block shelx
_cod_original_cell_volume 659.5
_cod_database_code 1561353
_shelx_space_group_comment
;
The symmetry employed for this shelxl refinement is uniquely defined
by the following loop, which should always be used as a source of
symmetry information in preference to the above space-group names.
They are only intended as comments.
;
_shelxl_version_number 2014-3

loop_
_space_group_symop_operation_xyz
'x, y, z'
'-x, -y, z'
'-y, x, z'
'y, -x, z'
'-x, y, z+1/2'
'x, -y, z+1/2'
'y, x, z+1/2'
'-y, -x, z+1/2'
'x+1/2, y+1/2, z+1/2'
'-x+1/2, -y+1/2, z+1/2'
'-y+1/2, x+1/2, z+1/2'
'y+1/2, -x+1/2, z+1/2'
'-x+1/2, y+1/2, z+1'
'x+1/2, -y+1/2, z+1'
'y+1/2, x+1/2, z+1'
'-y+1/2, -x+1/2, z+1'

loop_
_atom_site_label
_atom_site_type_symbol
_atom_site_fract_x
_atom_site_fract_y
_atom_site_fract_z
_atom_site_U_iso_or_equiv
_atom_site_adp_type
_atom_site_occupancy
_atom_site_site_symmetry_order
_atom_site_calc_flag
_atom_site_refinement_flags_posn
_atom_site_refinement_flags_adp
_atom_site_refinement_flags_occupancy
_atom_site_disorder_assembly
_atom_site_disorder_group
U1 U 0.16017(3) 0.66017(3) 0.0071(5) 0.00723(9) Uani 1 2 d S T P . .
U2 U 0.0000 0.0000 0.2583(9) 0.00752(11) Uani 1 4 d S T P . .
Ge1 Ge 0.6417(7) 0.1417(7) 0.19241(15) 0.0115(16) Uani 0.85(5) 2 d S T P . .
Al1 Al 0.6417(7) 0.1417(7) 0.19241(15) 0.0115(16) Uani 0.15(5) 2 d S T P . .
Ge2 Ge 0.1418(6) 0.6418(6) 0.32808(13) 0.0084(15) Uani 0.89(5) 2 d S T P . .
Al2 Al 0.1418(6) 0.6418(6) 0.32808(13) 0.0084(15) Uani 0.11(5) 2 d S T P . .
Ge3 Ge 0.0000 0.0000 0.0094(19) 0.0083(2) Uani 1 4 d S T P . .

loop_
_atom_site_aniso_label
_atom_site_aniso_U_11
_atom_site_aniso_U_22
_atom_site_aniso_U_33
_atom_site_aniso_U_23
_atom_site_aniso_U_13
_atom_site_aniso_U_12
U1 0.00739(10) 0.00739(10) 0.00692(14) 0.0009(8) 0.0009(8) -0.00108(11)
U2 0.00867(14) 0.00867(14) 0.0052(2) 0.000 0.000 0.000
Ge1 0.0140(19) 0.0140(19) 0.006(3) 0.0019(17) 0.0019(17) -0.001(2)
Al1 0.0140(19) 0.0140(19) 0.006(3) 0.0019(17) 0.0019(17) -0.001(2)
Ge2 0.0053(15) 0.0053(15) 0.015(3) -0.0036(16) -0.0036(16) 0.0028(19)
Al2 0.0053(15) 0.0053(15) 0.015(3) -0.0036(16) -0.0036(16) 0.0028(19)
Ge3 0.0094(4) 0.0094(4) 0.0061(6) 0.000 0.000 0.000

loop_
_atom_type_symbol
_atom_type_description
_atom_type_scat_dispersion_real
_atom_type_scat_dispersion_imag
_atom_type_scat_source
Al Al 0.0645 0.0514 'International Tables Vol C Tables 4.2.6.8 and 6.1.1.4'
Ge Ge 0.1547 1.8001 'International Tables Vol C Tables 4.2.6.8 and 6.1.1.4'
U U -9.6767 9.6646 'International Tables Vol C Tables 4.2.6.8 and 6.1.1.4'

loop_
_geom_angle_atom_site_label_1
_geom_angle_atom_site_label_2
_geom_angle_atom_site_label_3
_geom_angle
_geom_angle_site_symmetry_1
_geom_angle_site_symmetry_3
Ge3 U1 Ge3 140.46(2) 13_554 1_565
Ge3 U1 Al2 75.9(3) 13_554 10_564
Ge3 U1 Al2 75.9(3) 1_565 10_564
Ge3 U1 Ge2 75.9(3) 13_554 10_564
Ge3 U1 Ge2 75.9(3) 1_565 10_564
Al2 U1 Ge2 0.00(17) 10_564 10_564
Ge3 U1 Al1 75.4(3) 13_554 2_665
Ge3 U1 Al1 75.4(3) 1_565 2_665
Al2 U1 Al1 85.90(4) 10_564 2_665
Ge2 U1 Al1 85.90(4) 10_564 2_665
Ge3 U1 Ge1 75.4(3) 13_554 2_665
Ge3 U1 Ge1 75.4(3) 1_565 2_665
Al2 U1 Ge1 85.90(4) 10_564 2_665
Ge2 U1 Ge1 85.90(4) 10_564 2_665
Al1 U1 Ge1 0.00(18) 2_665 2_665
Ge3 U1 Al2 73.9(3) 13_554 12_454
Ge3 U1 Al2 132.4(3) 1_565 12_454
Al2 U1 Al2 89.14(19) 10_564 12_454
Ge2 U1 Al2 89.14(19) 10_564 12_454
Al1 U1 Al2 149.23(12) 2_665 12_454
Ge1 U1 Al2 149.23(12) 2_665 12_454
Ge3 U1 Al2 132.4(3) 13_554 11_554
Ge3 U1 Al2 73.9(3) 1_565 11_554
Al2 U1 Al2 89.14(19) 10_564 11_554
Ge2 U1 Al2 89.14(19) 10_564 11_554
Al1 U1 Al2 149.23(12) 2_665 11_554
Ge1 U1 Al2 149.23(12) 2_665 11_554
Al2 U1 Al2 60.8(2) 12_454 11_554
Ge3 U1 Ge2 73.9(3) 13_554 12_454
Ge3 U1 Ge2 132.4(3) 1_565 12_454
Al2 U1 Ge2 89.14(19) 10_564 12_454
Ge2 U1 Ge2 89.14(19) 10_564 12_454
Al1 U1 Ge2 149.23(12) 2_665 12_454
Ge1 U1 Ge2 149.23(12) 2_665 12_454
Al2 U1 Ge2 0.00(17) 12_454 12_454
Al2 U1 Ge2 60.8(2) 11_554 12_454
Ge3 U1 Ge2 132.4(3) 13_554 11_554
Ge3 U1 Ge2 73.9(3) 1_565 11_554
Al2 U1 Ge2 89.14(19) 10_564 11_554
Ge2 U1 Ge2 89.14(19) 10_564 11_554
Al1 U1 Ge2 149.23(12) 2_665 11_554
Ge1 U1 Ge2 149.23(12) 2_665 11_554
Al2 U1 Ge2 60.8(2) 12_454 11_554
Al2 U1 Ge2 0.00(13) 11_554 11_554
Ge2 U1 Ge2 60.8(2) 12_454 11_554
Ge3 U1 Ge1 130.8(3) 13_554 3
Ge3 U1 Ge1 73.5(3) 1_565 3
Al2 U1 Ge1 149.37(14) 10_564 3
Ge2 U1 Ge1 149.37(14) 10_564 3
Al1 U1 Ge1 87.46(19) 2_665 3
Ge1 U1 Ge1 87.46(19) 2_665 3
Al2 U1 Ge1 110.89(2) 12_454 3
Al2 U1 Ge1 81.51(4) 11_554 3
Ge2 U1 Ge1 110.89(2) 12_454 3
Ge2 U1 Ge1 81.51(4) 11_554 3
Ge3 U1 Al1 130.8(3) 13_554 3
Ge3 U1 Al1 73.5(3) 1_565 3
Al2 U1 Al1 149.37(14) 10_564 3
Ge2 U1 Al1 149.37(14) 10_564 3
Al1 U1 Al1 87.46(19) 2_665 3
Ge1 U1 Al1 87.46(19) 2_665 3
Al2 U1 Al1 110.89(2) 12_454 3
Al2 U1 Al1 81.51(4) 11_554 3
Ge2 U1 Al1 110.89(2) 12_454 3
Ge2 U1 Al1 81.51(4) 11_554 3
Ge1 U1 Al1 0.00(7) 3 3
Ge3 U2 Ge3 180.0 . 5
Ge3 U2 Al1 76.3(2) . 3_545
Ge3 U2 Al1 103.7(2) 5 3_545
Ge3 U2 Ge1 76.3(2) . 3_545
Ge3 U2 Ge1 103.7(2) 5 3_545
Al1 U2 Ge1 0.00(10) 3_545 3_545
Ge3 U2 Al1 76.3(2) . 4_565
Ge3 U2 Al1 103.7(2) 5 4_565
Al1 U2 Al1 152.5(4) 3_545 4_565
Ge1 U2 Al1 152.5(4) 3_545 4_565
Ge3 U2 Ge1 76.3(2) . 4_565
Ge3 U2 Ge1 103.7(2) 5 4_565
Al1 U2 Ge1 152.5(4) 3_545 4_565
Ge1 U2 Ge1 152.5(4) 3_545 4_565
Al1 U2 Ge1 0.00(19) 4_565 4_565
Ge3 U2 Al1 76.3(2) . 1_455
Ge3 U2 Al1 103.7(2) 5 1_455
Al1 U2 Al1 86.76(9) 3_545 1_455
Ge1 U2 Al1 86.76(9) 3_545 1_455
Al1 U2 Al1 86.76(9) 4_565 1_455
Ge1 U2 Al1 86.76(9) 4_565 1_455
Ge3 U2 Ge1 76.3(2) . 1_455
Ge3 U2 Ge1 103.7(2) 5 1_455
Al1 U2 Ge1 86.76(9) 3_545 1_455
Ge1 U2 Ge1 86.76(9) 3_545 1_455
Al1 U2 Ge1 86.76(9) 4_565 1_455
Ge1 U2 Ge1 86.76(9) 4_565 1_455
Al1 U2 Ge1 0.0(3) 1_455 1_455
Ge3 U2 Al1 76.3(2) . 2_655
Ge3 U2 Al1 103.7(2) 5 2_655
Al1 U2 Al1 86.76(9) 3_545 2_655
Ge1 U2 Al1 86.76(9) 3_545 2_655
Al1 U2 Al1 86.76(9) 4_565 2_655
Ge1 U2 Al1 86.76(9) 4_565 2_655
Al1 U2 Al1 152.5(4) 1_455 2_655
Ge1 U2 Al1 152.5(4) 1_455 2_655
Ge3 U2 Ge1 76.3(2) . 2_655
Ge3 U2 Ge1 103.7(2) 5 2_655
Al1 U2 Ge1 86.76(9) 3_545 2_655
Ge1 U2 Ge1 86.76(9) 3_545 2_655
Al1 U2 Ge1 86.76(9) 4_565 2_655
Ge1 U2 Ge1 86.76(9) 4_565 2_655
Al1 U2 Ge1 152.5(4) 1_455 2_655
Ge1 U2 Ge1 152.5(4) 1_455 2_655
Al1 U2 Ge1 0.0(3) 2_655 2_655
Ge3 U2 Al2 104.55(19) . 3_655
Ge3 U2 Al2 75.45(19) 5 3_655
Al1 U2 Al2 134.68(3) 3_545 3_655
Ge1 U2 Al2 134.68(3) 3_545 3_655
Al1 U2 Al2 54.28(3) 4_565 3_655
Ge1 U2 Al2 54.28(3) 4_565 3_655
Al1 U2 Al2 138.18(3) 1_455 3_655
Ge1 U2 Al2 138.18(3) 1_455 3_655
Al1 U2 Al2 51.26(4) 2_655 3_655
Ge1 U2 Al2 51.26(4) 2_655 3_655
Ge3 U2 Ge2 104.55(19) . 3_655
Ge3 U2 Ge2 75.45(19) 5 3_655
Al1 U2 Ge2 134.68(3) 3_545 3_655
Ge1 U2 Ge2 134.68(3) 3_545 3_655
Al1 U2 Ge2 54.28(3) 4_565 3_655
Ge1 U2 Ge2 54.28(3) 4_565 3_655
Al1 U2 Ge2 138.18(3) 1_455 3_655
Ge1 U2 Ge2 138.18(3) 1_455 3_655
Al1 U2 Ge2 51.26(4) 2_655 3_655
Ge1 U2 Ge2 51.26(4) 2_655 3_655
Al2 U2 Ge2 0.00(9) 3_655 3_655
Al2 Ge1 Ge2 0.00(9) 4 4
Al2 Ge1 Al2 71.4(4) 4 3_655
Ge2 Ge1 Al2 71.4(4) 4 3_655
Al2 Ge1 Ge2 71.4(4) 4 3_655
Ge2 Ge1 Ge2 71.4(4) 4 3_655
Al2 Ge1 Ge2 0.00(9) 3_655 3_655
Al2 Ge1 Al2 100.93(13) 4 2_665
Ge2 Ge1 Al2 100.93(13) 4 2_665
Al2 Ge1 Al2 100.94(13) 3_655 2_665
Ge2 Ge1 Al2 100.94(13) 3_655 2_665
Al2 Ge1 Ge2 100.93(13) 4 2_665
Ge2 Ge1 Ge2 100.93(13) 4 2_665
Al2 Ge1 Ge2 100.94(13) 3_655 2_665
Ge2 Ge1 Ge2 100.94(13) 3_655 2_665
Al2 Ge1 Ge2 0.0(3) 2_665 2_665
Al2 Ge1 U1 144.3(2) 4 2_665
Ge2 Ge1 U1 144.3(2) 4 2_665
Al2 Ge1 U1 144.3(2) 3_655 2_665
Ge2 Ge1 U1 144.3(2) 3_655 2_665
Al2 Ge1 U1 75.83(16) 2_665 2_665
Ge2 Ge1 U1 75.83(16) 2_665 2_665
Al2 Ge1 U2 64.57(15) 4 1_655
Ge2 Ge1 U2 64.57(15) 4 1_655
Al2 Ge1 U2 127.7(3) 3_655 1_655
Ge2 Ge1 U2 127.7(3) 3_655 1_655
Al2 Ge1 U2 63.05(15) 2_665 1_655
Ge2 Ge1 U2 63.05(15) 2_665 1_655
U1 Ge1 U2 83.28(18) 2_665 1_655
Al2 Ge1 U2 127.7(3) 4 13_554
Ge2 Ge1 U2 127.7(3) 4 13_554
Al2 Ge1 U2 64.57(15) 3_655 13_554
Ge2 Ge1 U2 64.57(15) 3_655 13_554
Al2 Ge1 U2 63.05(15) 2_665 13_554
Ge2 Ge1 U2 63.05(15) 2_665 13_554
U1 Ge1 U2 83.28(18) 2_665 13_554
U2 Ge1 U2 126.1(3) 1_655 13_554
Al2 Ge1 U1 114.2(3) 4 3_655
Ge2 Ge1 U1 114.2(3) 4 3_655
Al2 Ge1 U1 75.72(10) 3_655 3_655
Ge2 Ge1 U1 75.72(10) 3_655 3_655
Al2 Ge1 U1 140.71(11) 2_665 3_655
Ge2 Ge1 U1 140.71(11) 2_665 3_655
U1 Ge1 U1 84.76(16) 2_665 3_655
U2 Ge1 U1 148.3(3) 1_655 3_655
U2 Ge1 U1 81.20(11) 13_554 3_655
Al2 Ge1 U1 75.72(10) 4 4
Ge2 Ge1 U1 75.72(10) 4 4
Al2 Ge1 U1 114.2(3) 3_655 4
Ge2 Ge1 U1 114.2(3) 3_655 4
Al2 Ge1 U1 140.71(11) 2_665 4
Ge2 Ge1 U1 140.71(11) 2_665 4
U1 Ge1 U1 84.76(15) 2_665 4
U2 Ge1 U1 81.21(11) 1_655 4
U2 Ge1 U1 148.3(3) 13_554 4
U1 Ge1 U1 68.54(15) 3_655 4
Al2 Ge1 U1 57.97(9) 4 9_545
Ge2 Ge1 U1 57.97(9) 4 9_545
Al2 Ge1 U1 57.97(9) 3_655 9_545
Ge2 Ge1 U1 57.97(9) 3_655 9_545
Al2 Ge1 U1 54.29(11) 2_665 9_545
Ge2 Ge1 U1 54.29(11) 2_665 9_545
U1 Ge1 U1 130.1(2) 2_665 9_545
U2 Ge1 U1 75.0(2) 1_655 9_545
U2 Ge1 U1 75.0(2) 13_554 9_545
U1 Ge1 U1 133.39(16) 3_655 9_545
U1 Ge1 U1 133.39(16) 4 9_545
Al1 Ge2 Al1 71.4(4) 4_565 3
Al1 Ge2 Ge1 0.00(11) 4_565 4_565
Al1 Ge2 Ge1 71.4(4) 3 4_565
Al1 Ge2 Ge1 71.4(4) 4_565 3
Al1 Ge2 Ge1 0.00(10) 3 3
Ge1 Ge2 Ge1 71.4(4) 4_565 3
Al1 Ge2 Al1 100.96(16) 4_565 2_665
Al1 Ge2 Al1 100.95(16) 3 2_665
Ge1 Ge2 Al1 100.96(16) 4_565 2_665
Ge1 Ge2 Al1 100.95(16) 3 2_665
Al1 Ge2 Ge1 100.96(16) 4_565 2_665
Al1 Ge2 Ge1 100.95(16) 3 2_665
Ge1 Ge2 Ge1 100.96(16) 4_565 2_665
Ge1 Ge2 Ge1 100.95(16) 3 2_665
Al1 Ge2 Ge1 0.00(19) 2_665 2_665
Al1 Ge2 U1 144.3(2) 4_565 10_565
Al1 Ge2 U1 144.3(2) 3 10_565
Ge1 Ge2 U1 144.3(2) 4_565 10_565
Ge1 Ge2 U1 144.3(2) 3 10_565
Al1 Ge2 U1 74.86(13) 2_665 10_565
Ge1 Ge2 U1 74.86(13) 2_665 10_565
Al1 Ge2 U1 113.8(3) 4_565 11
Al1 Ge2 U1 74.74(10) 3 11
Ge1 Ge2 U1 113.8(3) 4_565 11
Ge1 Ge2 U1 74.74(10) 3 11
Al1 Ge2 U1 140.66(8) 2_665 11
Ge1 Ge2 U1 140.66(8) 2_665 11
U1 Ge2 U1 86.37(15) 10_565 11
Al1 Ge2 U1 74.74(10) 4_565 12_455
Al1 Ge2 U1 113.8(3) 3 12_455
Ge1 Ge2 U1 74.74(10) 4_565 12_455
Ge1 Ge2 U1 113.8(3) 3 12_455
Al1 Ge2 U1 140.66(8) 2_665 12_455
Ge1 Ge2 U1 140.66(8) 2_665 12_455
U1 Ge2 U1 86.37(15) 10_565 12_455
U1 Ge2 U1 69.67(15) 11 12_455
Al1 Ge2 U2 126.9(2) 4_565 1_565
Al1 Ge2 U2 64.17(16) 3 1_565
Ge1 Ge2 U2 126.9(2) 4_565 1_565
Ge1 Ge2 U2 64.17(16) 3 1_565
Al1 Ge2 U2 62.67(14) 2_665 1_565
Ge1 Ge2 U2 62.67(14) 2_665 1_565
U1 Ge2 U2 83.46(16) 10_565 1_565
U1 Ge2 U2 81.33(11) 11 1_565
U1 Ge2 U2 149.8(2) 12_455 1_565
Al1 Ge2 U2 64.17(16) 4_565 13_554
Al1 Ge2 U2 126.9(2) 3 13_554
Ge1 Ge2 U2 64.17(16) 4_565 13_554
Ge1 Ge2 U2 126.9(2) 3 13_554
Al1 Ge2 U2 62.67(14) 2_665 13_554
Ge1 Ge2 U2 62.67(14) 2_665 13_554
U1 Ge2 U2 83.46(16) 10_565 13_554
U1 Ge2 U2 149.8(2) 11 13_554
U1 Ge2 U2 81.33(11) 12_455 13_554
U2 Ge2 U2 125.3(3) 1_565 13_554
U2 Ge3 U2 180.0 . 5_554
U2 Ge3 U1 90.5(4) . 4_455
U2 Ge3 U1 89.5(4) 5_554 4_455
U2 Ge3 U1 90.5(4) . 3_655
U2 Ge3 U1 89.5(4) 5_554 3_655
U1 Ge3 U1 179.0(7) 4_455 3_655
U2 Ge3 U1 90.5(4) . 1_545
U2 Ge3 U1 89.5(4) 5_554 1_545
U1 Ge3 U1 89.996(7) 4_455 1_545
U1 Ge3 U1 89.996(7) 3_655 1_545
U2 Ge3 U1 90.5(4) . 2_565
U2 Ge3 U1 89.5(4) 5_554 2_565
U1 Ge3 U1 89.996(7) 4_455 2_565
U1 Ge3 U1 89.996(7) 3_655 2_565
U1 Ge3 U1 179.0(7) 1_545 2_565

loop_
_geom_bond_atom_site_label_1
_geom_bond_atom_site_label_2
_geom_bond_distance
_geom_bond_site_symmetry_2
U1 Ge3 2.9018(2) 13_554
U1 Ge3 2.90175(19) 1_565
U1 Al2 2.932(6) 10_564
U1 Ge2 2.932(6) 10_564
U1 Al1 2.979(7) 2_665
U1 Ge1 2.979(7) 2_665
U1 Al2 3.063(6) 12_454
U1 Al2 3.063(6) 11_554
U1 Ge2 3.063(6) 12_454
U1 Ge2 3.063(6) 11_554
U1 Ge1 3.107(6) 3
U1 Al1 3.107(6) 3
U2 Ge3 2.752(16) .
U2 Ge3 2.776(16) 5
U2 Al1 3.063(4) 3_545
U2 Ge1 3.063(4) 3_545
U2 Al1 3.063(4) 4_565
U2 Ge1 3.063(4) 4_565
U2 Al1 3.063(4) 1_455
U2 Ge1 3.063(4) 1_455
U2 Al1 3.063(4) 2_655
U2 Ge1 3.063(4) 2_655
U2 Al2 3.074(4) 3_655
U2 Ge2 3.074(4) 3_655
Ge1 Al2 2.6546(17) 4
Ge1 Ge2 2.6546(17) 4
Ge1 Al2 2.6546(17) 3_655
Ge1 Ge2 2.6546(17) 3_655
Ge1 Al2 2.7997(19) 2_665
Ge1 Ge2 2.7997(19) 2_665
Ge1 U1 2.979(7) 2_665
Ge1 U2 3.063(4) 1_655
Ge1 U2 3.064(4) 13_554
Ge1 U1 3.107(6) 3_655
Ge1 U1 3.107(6) 4
Ge1 U1 3.485(7) 9_545
Ge2 Al1 2.6546(17) 4_565
Ge2 Al1 2.6546(17) 3
Ge2 Ge1 2.6546(17) 4_565
Ge2 Ge1 2.6546(17) 3
Ge2 Al1 2.7997(19) 2_665
Ge2 Ge1 2.7997(19) 2_665
Ge2 U1 2.932(6) 10_565
Ge2 U1 3.063(6) 11
Ge2 U1 3.063(6) 12_455
Ge2 U2 3.074(4) 1_565
Ge2 U2 3.074(4) 13_554
Ge3 U2 2.776(16) 5_554
Ge3 U1 2.9018(2) 4_455
Ge3 U1 2.9018(2) 3_655
Ge3 U1 2.9017(2) 1_545
Ge3 U1 2.9017(2) 2_565
